data_7034825
loop_
_publ_author_name
'Wen, He-Rui'
'Bao, Jun'
'Liu, Sui-Jun'
'Liu, Cai-Ming'
'Zhang, Cai-Wei'
'Tang, Yun-Zhi'

_publ_section_title
;
 Temperature-controlled polymorphism of chiral Cu(II)-Ln(III) dinuclear
 complexes exhibiting slow magnetic relaxation.
;
_journal_issue 24
_journal_name_full 'Dalton transactions (Cambridge, England : 2003)'
_journal_page_first 11191
_journal_page_last 11201
_journal_paper_doi 10.1039/c5dt00789e
_journal_volume 44
_journal_year 2015
_chemical_absolute_configuration ad
_chemical_formula_moiety 'C22 H26 Cu N5 Nd O14'
_chemical_formula_sum 'C22 H26 Cu N5 Nd O14'
_chemical_formula_weight 792.26
_chemical_name_systematic
;
 ?
;
_space_group_crystal_system triclinic
_space_group_IT_number 1
_space_group_name_Hall 'P 1'
_space_group_name_H-M_alt 'P 1'
_symmetry_space_group_name_Hall 'P 1'
_symmetry_space_group_name_H-M 'P 1'
_atom_sites_solution_hydrogens mixed
_audit_creation_date 2015-04-12
_audit_creation_method
;
Olex2 1.2
(compiled 2014.12.26 svn.r3119 for OlexSys, GUI svn.r4998)
;
_audit_update_record
;
2015-04-21 deposited with the CCDC.
2015-05-06 downloaded from the CCDC.
;
_cell_angle_alpha 93.380(2)
_cell_angle_beta 91.777(2)
_cell_angle_gamma 99.381(2)
_cell_formula_units_Z 2
_cell_length_a 7.7396(6)
_cell_length_b 12.5347(10)
_cell_length_c 14.1169(11)
_cell_measurement_reflns_used 9860
_cell_measurement_temperature 100(2)
_cell_measurement_theta_max 28.22
_cell_measurement_theta_min 2.98
_cell_volume 1347.72(18)
_computing_cell_refinement 'SAINT v8.34A (Bruker, 2013)'
_computing_data_reduction 'SAINT v8.34A (Bruker, 2013)'
_computing_molecular_graphics 'Olex2 (Dolomanov et al., 2009)'
_computing_publication_material 'Olex2 (Dolomanov et al., 2009)'
_computing_structure_refinement 'ShelXL (Sheldrick, 2008)'
_diffrn_ambient_temperature 100.0
_diffrn_measured_fraction_theta_full 0.998
_diffrn_measured_fraction_theta_max 0.993
_diffrn_measurement_device_type 'CCD area detector'
_diffrn_measurement_method 'phi and omega scans'
_diffrn_radiation_monochromator graphite
_diffrn_radiation_type MoK\a
_diffrn_radiation_wavelength 0.71073
_diffrn_reflns_av_R_equivalents 0.0273
_diffrn_reflns_av_unetI/netI 0.0378
_diffrn_reflns_laue_measured_fraction_full 0.998
_diffrn_reflns_laue_measured_fraction_max 0.993
_diffrn_reflns_limit_h_max 10
_diffrn_reflns_limit_h_min -10
_diffrn_reflns_limit_k_max 16
_diffrn_reflns_limit_k_min -16
_diffrn_reflns_limit_l_max 18
_diffrn_reflns_limit_l_min -18
_diffrn_reflns_number 37020
_diffrn_reflns_point_group_measured_fraction_full 0.996
_diffrn_reflns_point_group_measured_fraction_max 0.986
_diffrn_reflns_theta_full 25.242
_diffrn_reflns_theta_max 28.289
_diffrn_reflns_theta_min 2.984
_exptl_absorpt_coefficient_mu 2.775
_exptl_absorpt_correction_type none
_exptl_crystal_colour reddish-brown
_exptl_crystal_colour_primary reddish-brown
_exptl_crystal_density_diffrn 1.952
_exptl_crystal_description needle
_exptl_crystal_F_000 788
_exptl_crystal_size_max 0.2
_exptl_crystal_size_mid 0.18
_exptl_crystal_size_min 0.16
_refine_diff_density_max 0.708
_refine_diff_density_min -0.455
_refine_diff_density_rms 0.097
_refine_ls_abs_structure_details
;
 Flack x determined using 5473 quotients [(I+)-(I-)]/[(I+)+(I-)]
 (Parsons and Flack (2004), Acta Cryst. A60, s61).
;
_refine_ls_abs_structure_Flack -0.003(8)
_refine_ls_extinction_method none
_refine_ls_goodness_of_fit_ref 1.048
_refine_ls_hydrogen_treatment constr
_refine_ls_matrix_type full
_refine_ls_number_parameters 781
_refine_ls_number_reflns 13203
_refine_ls_number_restraints 434
_refine_ls_restrained_S_all 1.053
_refine_ls_R_factor_all 0.0322
_refine_ls_R_factor_gt 0.0246
_refine_ls_shift/su_max 0.002
_refine_ls_shift/su_mean 0.000
_refine_ls_structure_factor_coef Fsqd
_refine_ls_weighting_details
;
 w=1/[\s^2^(Fo^2^)+(0.0209P)^2^+0.5724P]
 where P=(Fo^2^+2Fc^2^)/3
;
_refine_ls_weighting_scheme calc
_refine_ls_wR_factor_gt 0.0492
_refine_ls_wR_factor_ref 0.0512
_reflns_Friedel_coverage 0.987
_reflns_friedel_fraction_full 0.993
_reflns_friedel_fraction_max 0.980
_reflns_number_gt 11759
_reflns_number_total 13203
_reflns_threshold_expression 'I > 2\s(I)'
_cod_data_source_file c5dt00789e2.cif
_cod_data_source_block 2
_cod_depositor_comments 'Adding full bibliography for 7034824--7034836.cif.'
_cod_database_code 7034825
_shelxl_version_number 2013-2
_shelx_space_group_comment
;
The symmetry employed for this shelxl refinement is uniquely defined
by the following loop, which should always be used as a source of
symmetry information in preference to the above space-group names.
They are only intended as comments.
;
_shelx_estimated_absorpt_t_max 0.665
_shelx_estimated_absorpt_t_min 0.607
_olex2_refinement_description
;
1. Fixed Uiso
 At 1.2 times of:
  All C(H) groups, All C(H,H) groups
 At 1.5 times of:
  All C(H,H,H) groups, All O(H,H) groups
2. Rigid bond restraints
 All non-hydrogen atoms
 with sigma for 1-2 distances of 0.001 and sigma for 1-3 distances of 0.001
3.a Rotating group:
 O1W(H1WA,H1WB), O2W(H2WA,H2WB)
3.b Ternary CH refined with riding coordinates:
 C30(H30), C29(H29), C34(H34), C35(H35)
3.c Secondary CH2 refined with riding coordinates:
 C28(H28A,H28B), C31(H31A,H31B), C39(H39A,H39B), C36(H36A,H36B), C38(H38A,
 H38B), C37(H37A,H37B), C44(H44A,H44B), C43(H43A,H43B)
3.d Aromatic/amide H refined with riding coordinates:
 C1(H1), C17(H17), C18(H18), C20(H20), C21(H21), C22(H22), C23(H23), C24(H24),
 C25(H25), C27(H27), C26(H26), C32(H32), C33(H33), C40(H40), C41(H41), C42(H42)
3.e Idealised Me refined as rotating group:
 C5(H5A,H5B,H5C), C6(H6A,H6B,H6C), C10(H10A,H10B,H10C), C12(H12A,H12B,H12C)
;
_olex2_submission_special_instructions 'No special instructions were received'

loop_
_space_group_symop_operation_xyz
'x, y, z'

loop_
_atom_site_label
_atom_site_type_symbol
_atom_site_fract_x
_atom_site_fract_y
_atom_site_fract_z
_atom_site_U_iso_or_equiv
_atom_site_adp_type
_atom_site_occupancy
_atom_site_site_symmetry_order
_atom_site_calc_flag
_atom_site_refinement_flags_posn
_atom_site_refinement_flags_adp
Cu1 Cu 0.16599(17) 0.45603(12) 0.34945(10) 0.0093(3) Uani 1 1 d . U
Nd2 Nd 0.58840(3) 0.15466(2) 0.86558(2) 0.00869(13) Uani 1 1 d . U
Nd1 Nd 0.25066(3) 0.72851(2) 0.33628(2) 0.00821(13) Uani 1 1 d . U
Cu2 Cu 0.67051(17) 0.42851(12) 0.85317(10) 0.0090(3) Uani 1 1 d . U
N10 N 0.9159(11) 0.2150(8) 0.7596(7) 0.0122(10) Uani 1 1 d . U
N3 N -0.0811(11) 0.6662(8) 0.4392(7) 0.0116(9) Uani 1 1 d . U
N5 N 0.3255(12) 0.9690(9) 0.3372(7) 0.0118(10) Uani 1 1 d . U
N9 N 0.8989(11) 0.1014(8) 0.9741(7) 0.0116(10) Uani 1 1 d . U
N4 N -0.0599(11) 0.7754(8) 0.2259(7) 0.0126(10) Uani 1 1 d . U
N8 N 0.5120(12) -0.0860(9) 0.8666(7) 0.0109(10) Uani 1 1 d . U
N7 N 0.7891(10) 0.5441(7) 0.9388(6) 0.0102(11) Uani 1 1 d . U
N2 N 0.0893(10) 0.3327(7) 0.2646(6) 0.0122(12) Uani 1 1 d . U
N1 N 0.0621(7) 0.3709(5) 0.4474(5) 0.0099(10) Uani 1 1 d . U
N6 N 0.7230(7) 0.5265(5) 0.7549(5) 0.0094(10) Uani 1 1 d . U
O9 O 0.3036(10) 0.9235(6) 0.4142(6) 0.0136(9) Uani 1 1 d . U
O10 O 0.3405(10) 0.9093(7) 0.2620(6) 0.0143(8) Uani 1 1 d . U
O6 O -0.0588(9) 0.6143(7) 0.3639(6) 0.0120(7) Uani 1 1 d . U
O13 O -0.2024(10) 0.7794(8) 0.1865(6) 0.0179(18) Uani 1 1 d . U
O1 O 0.2390(10) 0.5519(7) 0.2539(6) 0.0107(6) Uani 1 1 d . U
O4 O 0.4284(9) 0.7513(7) 0.5172(6) 0.0111(9) Uani 1 1 d . U
O5 O 0.0490(9) 0.7328(7) 0.4768(6) 0.0119(7) Uani 1 1 d . U
O1W O 0.5635(8) 0.7423(6) 0.3360(5) 0.0135(8) Uani 1 1 d . U
H1WA H 0.6036 0.7316 0.3926 0.020 Uiso 1 1 d GR .
H1WB H 0.6074 0.8077 0.3212 0.020 Uiso 1 1 d GR .
O8 O 0.0465(9) 0.7214(6) 0.1881(5) 0.0127(8) Uani 1 1 d . U
O14 O 0.3322(10) 1.0667(7) 0.3334(6) 0.0183(17) Uani 1 1 d . U
O2 O 0.2733(9) 0.5742(6) 0.4337(5) 0.0098(6) Uani 1 1 d . U
O7 O -0.0176(9) 0.8231(6) 0.3072(6) 0.0126(8) Uani 1 1 d . U
O12 O -0.2269(9) 0.6549(7) 0.4751(6) 0.0164(16) Uani 1 1 d . U
O3 O 0.3816(10) 0.7011(7) 0.1495(6) 0.0117(8) Uani 1 1 d . U
O20 O 0.5336(10) -0.0363(6) 0.7897(6) 0.0132(8) Uani 1 1 d . U
O27 O 1.0417(10) 0.0977(8) 1.0142(6) 0.0177(18) Uani 1 1 d . U
O19 O 0.4987(9) -0.0236(7) 0.9392(6) 0.0129(8) Uani 1 1 d . U
O21 O 0.7914(9) 0.1560(6) 1.0112(5) 0.0119(8) Uani 1 1 d . U
O22 O 0.8560(9) 0.0547(6) 0.8939(6) 0.0125(8) Uani 1 1 d . U
O2W O 0.2650(8) 0.1322(6) 0.8639(5) 0.0148(9) Uani 1 1 d . U
H2WA H 0.2255 0.1877 0.8342 0.022 Uiso 1 1 d GR .
H2WB H 0.2247 0.1335 0.9247 0.022 Uiso 1 1 d GR .
O15 O 0.6074(9) 0.3306(7) 0.9491(6) 0.0105(6) Uani 1 1 d . U
O18 O 0.4062(10) 0.1345(7) 0.6865(6) 0.0133(9) Uani 1 1 d . U
O24 O 0.8944(9) 0.2658(7) 0.8396(6) 0.0118(7) Uani 1 1 d . U
O28 O 1.0591(9) 0.2276(8) 0.7235(6) 0.0185(17) Uani 1 1 d . U
O16 O 0.5589(9) 0.3110(6) 0.7712(5) 0.0109(6) Uani 1 1 d . U
O26 O 0.5082(10) -0.1816(7) 0.8686(6) 0.0147(15) Uani 1 1 d . U
O23 O 0.7866(9) 0.1515(7) 0.7234(6) 0.0127(8) Uani 1 1 d . U
O17 O 0.4572(10) 0.1846(7) 1.0527(6) 0.0115(8) Uani 1 1 d . U
C1 C 0.1664(15) 0.4007(11) 0.0208(9) 0.0149(16) Uani 1 1 d . U
H1 H 0.1166 0.3316 -0.0079 0.018 Uiso 1 1 calc R .
C2 C 0.5325(14) 0.2785(10) 1.1002(9) 0.0104(16) Uani 1 1 d . U
C3 C 0.5413(13) 0.3116(9) 0.6761(8) 0.0075(11) Uani 1 1 d . U
C4 C 0.2769(13) 0.5747(9) 0.5270(8) 0.0087(12) Uani 1 1 d . U
C5 C 0.4467(15) 0.7877(10) 0.0913(9) 0.015(2) Uani 1 1 d . U
H5A H 0.3499 0.8054 0.0520 0.022 Uiso 1 1 calc GR .
H5B H 0.5358 0.7652 0.0502 0.022 Uiso 1 1 calc GR .
H5C H 0.4988 0.8517 0.1319 0.022 Uiso 1 1 calc GR .
C6 C 0.5515(13) 0.8386(9) 0.5559(9) 0.013(2) Uani 1 1 d . U
H6A H 0.6610 0.8130 0.5724 0.020 Uiso 1 1 calc GR .
H6B H 0.5059 0.8702 0.6132 0.020 Uiso 1 1 calc GR .
H6C H 0.5738 0.8936 0.5093 0.020 Uiso 1 1 calc GR .
C7 C 0.3121(14) 0.6025(10) 0.1015(9) 0.0097(15) Uani 1 1 d . U
C8 C 0.6128(14) 0.3585(9) 1.0407(8) 0.0090(15) Uani 1 1 d . U
C9 C 0.1632(14) 0.4208(10) 0.1196(8) 0.0115(13) Uani 1 1 d . U
C10 C 0.2786(15) 0.0423(10) 0.6450(9) 0.018(2) Uani 1 1 d . U
H10A H 0.3315 0.0055 0.5929 0.027 Uiso 1 1 calc GR .
H10B H 0.1745 0.0686 0.6205 0.027 Uiso 1 1 calc GR .
H10C H 0.2448 -0.0087 0.6938 0.027 Uiso 1 1 calc GR .
C11 C 0.2359(14) 0.5240(9) 0.1600(8) 0.0093(14) Uani 1 1 d . U
C12 C 0.3959(14) 0.0977(10) 1.1116(9) 0.013(2) Uani 1 1 d . U
H12A H 0.3513 0.0319 1.0715 0.020 Uiso 1 1 calc GR .
H12B H 0.3017 0.1176 1.1504 0.020 Uiso 1 1 calc GR .
H12C H 0.4928 0.0844 1.1532 0.020 Uiso 1 1 calc GR .
C13 C 0.4538(13) 0.2147(9) 0.6268(8) 0.0099(13) Uani 1 1 d . U
C14 C 0.3675(13) 0.6689(9) 0.5749(8) 0.0094(13) Uani 1 1 d . U
C15 C 0.6059(12) 0.4013(9) 0.6247(7) 0.0096(12) Uani 1 1 d . U
C16 C 0.6950(14) 0.4594(10) 1.0829(8) 0.0116(14) Uani 1 1 d . U
C17 C 0.3895(13) 0.6801(10) 0.6728(8) 0.0112(13) Uani 1 1 d . U
H17 H 0.4506 0.7453 0.7040 0.013 Uiso 1 1 calc R .
C18 C 0.2230(11) 0.4991(8) 0.6796(7) 0.0112(13) Uani 1 1 d . U
H18 H 0.1718 0.4413 0.7155 0.013 Uiso 1 1 calc R .
C19 C 0.2016(12) 0.4906(9) 0.5808(8) 0.0089(12) Uani 1 1 d . U
C20 C 0.4241(13) 0.2104(10) 0.5307(8) 0.0123(13) Uani 1 1 d . U
H20 H 0.3603 0.1465 0.4987 0.015 Uiso 1 1 calc R .
C21 C 0.4864(13) 0.2986(10) 0.4796(8) 0.0161(15) Uani 1 1 d . U
H21 H 0.4669 0.2939 0.4126 0.019 Uiso 1 1 calc R .
C22 C 0.0932(10) 0.3312(8) 0.1732(7) 0.0117(13) Uani 1 1 d . U
H22 H 0.0455 0.2652 0.1385 0.014 Uiso 1 1 calc R .
C23 C 0.5745(11) 0.3913(9) 0.5233(7) 0.0132(14) Uani 1 1 d . U
H23 H 0.6162 0.4505 0.4866 0.016 Uiso 1 1 calc R .
C24 C 0.7878(10) 0.5462(8) 1.0293(7) 0.0092(12) Uani 1 1 d . U
H24 H 0.8511 0.6082 1.0643 0.011 Uiso 1 1 calc R .
C25 C 0.3184(13) 0.5916(9) 0.7253(8) 0.0134(14) Uani 1 1 d . U
H25 H 0.3364 0.5959 0.7923 0.016 Uiso 1 1 calc R .
C27 C 0.3134(15) 0.5812(11) 0.0037(9) 0.0134(17) Uani 1 1 d . U
H27 H 0.3638 0.6358 -0.0358 0.016 Uiso 1 1 calc R .
C26 C 0.2415(14) 0.4811(10) -0.0344(8) 0.0169(18) Uani 1 1 d . U
H26 H 0.2431 0.4662 -0.1011 0.020 Uiso 1 1 calc R .
C28 C -0.0946(14) 0.1453(9) 0.2619(8) 0.0162(16) Uani 1 1 d . U
H28A H -0.0331 0.1174 0.2077 0.019 Uiso 1 1 calc R .
H28B H -0.1979 0.1733 0.2364 0.019 Uiso 1 1 calc R .
C32 C 0.0941(9) 0.3913(7) 0.5372(6) 0.0112(13) Uani 1 1 d . U
H32 H 0.0446 0.3383 0.5784 0.013 Uiso 1 1 calc R .
C31 C -0.1091(10) 0.1834(7) 0.4704(6) 0.0181(15) Uani 1 1 d . U
H31A H -0.1674 0.2102 0.5263 0.022 Uiso 1 1 calc R .
H31B H -0.0031 0.1563 0.4931 0.022 Uiso 1 1 calc R .
C30 C -0.0580(7) 0.2748(4) 0.4059(3) 0.0119(8) Uani 1 1 d . U
H30 H -0.1684 0.2998 0.3849 0.014 Uiso 1 1 calc R .
C29 C 0.0256(7) 0.2347(4) 0.3167(4) 0.0131(9) Uani 1 1 d . U
H29 H 0.1310 0.2044 0.3380 0.016 Uiso 1 1 calc R .
C33 C 0.6144(14) 0.4039(9) 1.2393(8) 0.0138(16) Uani 1 1 d . U
H33 H 0.6134 0.4193 1.3060 0.017 Uiso 1 1 calc R .
C39 C 0.9479(14) 0.7409(9) 0.9400(8) 0.0142(16) Uani 1 1 d . U
H39A H 0.8422 0.7700 0.9598 0.017 Uiso 1 1 calc R .
H39B H 1.0200 0.7338 0.9977 0.017 Uiso 1 1 calc R .
C36 C 0.8983(10) 0.7134(7) 0.7291(6) 0.0139(13) Uani 1 1 d . U
H36A H 1.0034 0.6829 0.7103 0.017 Uiso 1 1 calc R .
H36B H 0.8275 0.7203 0.6708 0.017 Uiso 1 1 calc R .
C38 C 1.0521(9) 0.8180(7) 0.8758(5) 0.0176(14) Uani 1 1 d . U
H38A H 1.1651 0.7936 0.8634 0.021 Uiso 1 1 calc R .
H38B H 1.0779 0.8912 0.9085 0.021 Uiso 1 1 calc R .
C34 C 0.7904(7) 0.6382(4) 0.7949(3) 0.0118(8) Uani 1 1 d . U
H34 H 0.6864 0.6721 0.8122 0.014 Uiso 1 1 calc R .
C37 C 0.9531(7) 0.8240(4) 0.7812(4) 0.0164(10) Uani 1 1 d . U
H37A H 0.8474 0.8570 0.7931 0.020 Uiso 1 1 calc R .
H37B H 1.0288 0.8716 0.7402 0.020 Uiso 1 1 calc R .
C35 C 0.8932(7) 0.6288(4) 0.8869(4) 0.0115(9) Uani 1 1 d . U
H35 H 1.0033 0.6018 0.8692 0.014 Uiso 1 1 calc R .
C40 C 0.6915(9) 0.5036(7) 0.6659(6) 0.0116(13) Uani 1 1 d . U
H40 H 0.7279 0.5589 0.6241 0.014 Uiso 1 1 calc R .
C41 C 0.6941(14) 0.4798(10) 1.1825(8) 0.0131(15) Uani 1 1 d . U
H41 H 0.7503 0.5480 1.2104 0.016 Uiso 1 1 calc R .
C42 C 0.5320(14) 0.3005(10) 1.1969(8) 0.0117(17) Uani 1 1 d . U
H42 H 0.4767 0.2468 1.2358 0.014 Uiso 1 1 calc R .
C44 C -0.2330(8) 0.0923(4) 0.4157(4) 0.0223(11) Uani 1 1 d . U
H44A H -0.2615 0.0310 0.4567 0.027 Uiso 1 1 calc R .
H44B H -0.3435 0.1182 0.3988 0.027 Uiso 1 1 calc R .
C43 C -0.1542(9) 0.0536(7) 0.3266(6) 0.0206(15) Uani 1 1 d . U
H43A H -0.2419 -0.0021 0.2912 0.025 Uiso 1 1 calc R .
H43B H -0.0524 0.0191 0.3441 0.025 Uiso 1 1 calc R .

loop_
_atom_site_aniso_label
_atom_site_aniso_U_11
_atom_site_aniso_U_22
_atom_site_aniso_U_33
_atom_site_aniso_U_23
_atom_site_aniso_U_13
_atom_site_aniso_U_12
Cu1 0.0116(7) 0.0075(5) 0.0081(8) 0.0008(5) 0.0005(5) -0.0004(5)
Nd2 0.0095(3) 0.0081(3) 0.0082(3) 0.0005(3) 0.0006(2) 0.0004(2)
Nd1 0.0089(2) 0.0075(3) 0.0078(3) 0.0004(2) 0.0000(2) 0.0003(2)
Cu2 0.0132(7) 0.0079(5) 0.0054(7) 0.0004(5) 0.0003(5) 0.0001(5)
N10 0.0132(14) 0.012(2) 0.011(2) 0.0013(16) 0.0029(14) 0.0016(14)
N3 0.0098(13) 0.014(2) 0.011(2) 0.0027(16) 0.0008(14) 0.0032(13)
N5 0.015(3) 0.0102(8) 0.010(2) 0.0004(11) 0.000(2) 0.0015(13)
N9 0.0115(16) 0.012(2) 0.011(2) 0.0006(17) 0.0001(14) 0.0010(15)
N4 0.0151(16) 0.014(3) 0.009(2) 0.0000(17) -0.0008(14) 0.0056(17)
N8 0.012(3) 0.0110(8) 0.009(2) -0.0005(11) 0.000(2) -0.0002(12)
N7 0.009(3) 0.0098(18) 0.0107(12) -0.0002(12) -0.0002(18) -0.0002(17)
N2 0.013(3) 0.0097(16) 0.0131(13) -0.0009(11) 0.001(2) 0.000(2)
N1 0.006(3) 0.011(2) 0.0121(11) 0.0024(12) 0.0004(18) -0.0001(17)
N6 0.009(3) 0.0088(16) 0.0106(12) 0.0028(11) 0.000(2) 0.0029(18)
O9 0.021(2) 0.0096(9) 0.0092(17) 0.0004(10) -0.0008(16) 0.0002(13)
O10 0.023(2) 0.0092(10) 0.0106(18) 0.0012(11) 0.0032(18) 0.0010(14)
O6 0.0096(10) 0.0133(15) 0.013(2) -0.0004(13) -0.0004(12) 0.0006(8)
O13 0.012(3) 0.027(5) 0.015(4) -0.003(3) -0.003(2) 0.005(3)
O1 0.015(2) 0.0095(9) 0.0074(10) 0.0010(7) 0.0009(12) 0.0025(10)
O4 0.0122(18) 0.0107(15) 0.0091(11) 0.0013(11) -0.0008(12) -0.0025(16)
O5 0.0122(16) 0.0137(17) 0.0099(13) 0.0001(13) 0.0010(11) 0.0025(14)
O1W 0.0104(8) 0.0184(18) 0.012(2) 0.0054(19) 0.0015(11) 0.0003(10)
O8 0.0151(17) 0.0136(18) 0.0099(13) -0.0011(12) -0.0018(11) 0.0058(15)
O14 0.027(4) 0.0090(11) 0.020(4) 0.0022(17) 0.000(4) 0.005(3)
O2 0.0105(17) 0.0098(10) 0.0087(10) 0.0013(8) -0.0002(12) 0.0001(10)
O7 0.0160(14) 0.0124(16) 0.0100(19) -0.0008(14) -0.0013(13) 0.0048(13)
O12 0.010(2) 0.022(5) 0.019(4) 0.009(3) 0.006(2) 0.006(3)
O3 0.016(2) 0.0106(16) 0.0089(11) 0.0018(10) 0.0022(13) 0.0018(18)
O20 0.019(2) 0.0099(9) 0.0092(17) 0.0003(10) -0.0009(16) -0.0010(12)
O27 0.013(3) 0.030(5) 0.011(4) 0.004(3) -0.001(2) 0.007(3)
O19 0.018(2) 0.0094(10) 0.0104(17) -0.0006(11) 0.0022(17) -0.0010(14)
O21 0.0126(17) 0.0124(18) 0.0106(13) -0.0001(12) -0.0010(11) 0.0021(15)
O22 0.0135(13) 0.0112(16) 0.013(2) -0.0004(14) -0.0005(13) 0.0021(13)
O2W 0.0105(8) 0.0178(19) 0.015(2) 0.0033(19) -0.0005(11) -0.0006(10)
O15 0.015(2) 0.0097(9) 0.0067(10) 0.0008(7) 0.0012(12) 0.0008(10)
O18 0.0163(19) 0.0112(15) 0.0109(12) -0.0004(11) -0.0031(13) -0.0012(17)
O24 0.0116(11) 0.0114(15) 0.012(2) -0.0011(13) 0.0012(12) -0.0002(9)
O28 0.014(2) 0.027(5) 0.014(4) 0.005(3) 0.006(2) 0.001(3)
O16 0.0148(18) 0.0102(10) 0.0070(11) -0.0002(8) -0.0001(12) 0.0008(10)
O26 0.021(4) 0.0095(11) 0.013(4) 0.0007(17) 0.001(3) 0.000(3)
O23 0.0149(16) 0.0121(17) 0.0105(13) -0.0008(12) 0.0021(12) 0.0009(14)
O17 0.015(2) 0.0096(16) 0.0097(11) 0.0021(10) 0.0028(13) 0.0013(18)
C1 0.022(4) 0.012(3) 0.0111(17) -0.0033(16) -0.005(3) 0.006(3)
C2 0.012(5) 0.011(3) 0.0080(17) 0.0005(14) 0.001(3) 0.003(3)
C3 0.006(3) 0.011(2) 0.0064(13) -0.0007(11) 0.001(2) 0.005(2)
C4 0.009(4) 0.009(2) 0.0090(12) 0.0015(11) -0.001(2) 0.003(2)
C5 0.019(6) 0.015(3) 0.011(4) 0.004(3) 0.003(4) -0.001(4)
C6 0.010(5) 0.013(4) 0.016(4) 0.001(3) -0.004(3) -0.002(3)
C7 0.010(5) 0.012(3) 0.0080(17) 0.0002(14) 0.000(3) 0.005(3)
C8 0.011(4) 0.011(2) 0.0061(13) 0.0009(13) 0.001(3) 0.004(3)
C9 0.011(4) 0.014(2) 0.0103(16) 0.0001(13) -0.004(3) 0.003(3)
C10 0.024(6) 0.011(4) 0.016(5) -0.002(3) -0.007(4) -0.003(3)
C11 0.010(4) 0.012(2) 0.0074(14) -0.0003(13) 0.001(3) 0.004(3)
C12 0.015(5) 0.013(3) 0.011(4) 0.006(3) 0.002(4) 0.002(4)
C13 0.004(3) 0.016(3) 0.0097(15) 0.0007(13) -0.002(2) 0.000(3)
C14 0.010(4) 0.009(3) 0.0093(14) 0.0022(13) 0.000(2) 0.003(2)
C15 0.013(4) 0.010(2) 0.0084(15) 0.0002(13) 0.004(2) 0.008(2)
C16 0.015(4) 0.010(2) 0.0101(16) -0.0011(14) 0.003(3) 0.005(2)
C17 0.013(4) 0.011(3) 0.0093(14) -0.0001(16) 0.000(2) 0.003(2)
C18 0.010(4) 0.013(3) 0.0114(14) 0.0041(16) 0.001(2) 0.003(2)
C19 0.007(3) 0.010(2) 0.0104(14) 0.0017(14) 0.003(2) 0.004(2)
C20 0.012(4) 0.015(3) 0.0096(15) -0.0022(16) -0.003(2) 0.004(2)
C21 0.020(4) 0.021(3) 0.008(2) 0.0002(15) 0.000(3) 0.004(3)
C22 0.007(4) 0.013(2) 0.0134(13) -0.0034(13) -0.001(3) 0.000(2)
C23 0.013(4) 0.018(3) 0.0093(15) 0.0038(16) 0.001(3) 0.003(3)
C24 0.006(3) 0.011(2) 0.0098(13) -0.0024(15) -0.003(2) 0.002(2)
C25 0.016(4) 0.016(3) 0.0082(19) 0.0017(15) 0.003(2) 0.002(2)
C27 0.014(5) 0.018(4) 0.0078(17) 0.001(2) 0.003(4) 0.003(4)
C26 0.022(5) 0.022(4) 0.006(2) -0.0020(18) -0.004(3) 0.004(3)
C28 0.014(4) 0.012(3) 0.021(2) -0.0022(16) 0.002(3) -0.002(2)
C32 0.012(4) 0.010(3) 0.0112(12) 0.0038(17) 0.003(2) 0.001(2)
C31 0.021(4) 0.013(2) 0.019(2) 0.0071(16) -0.001(2) -0.003(2)
C30 0.011(2) 0.0088(19) 0.0155(18) 0.0029(12) 0.0002(14) -0.0008(14)
C29 0.013(3) 0.0068(15) 0.0193(19) 0.0004(11) 0.0010(17) 0.0013(17)
C33 0.021(4) 0.015(4) 0.006(2) -0.0007(17) -0.001(3) 0.007(3)
C39 0.016(4) 0.010(2) 0.015(2) -0.0005(16) 0.001(2) -0.001(2)
C36 0.016(4) 0.011(2) 0.014(2) 0.0044(16) -0.002(2) -0.001(2)
C38 0.014(4) 0.014(3) 0.021(3) 0.001(2) -0.002(2) -0.008(3)
C34 0.011(2) 0.0089(14) 0.0151(17) 0.0024(11) -0.0007(15) 0.0003(16)
C37 0.019(3) 0.0095(18) 0.020(2) 0.0044(17) 0.001(2) -0.0020(19)
C35 0.012(3) 0.0088(18) 0.0134(17) 0.0019(13) -0.0003(15) 0.0003(15)
C40 0.013(4) 0.013(2) 0.0095(13) 0.0043(14) 0.001(3) 0.002(2)
C41 0.017(4) 0.012(3) 0.0100(17) -0.0030(17) -0.001(3) 0.003(3)
C42 0.015(5) 0.013(4) 0.0073(16) 0.0035(19) 0.001(4) 0.004(3)
C44 0.025(3) 0.013(2) 0.026(3) 0.003(2) 0.004(2) -0.0073(19)
C43 0.018(4) 0.012(3) 0.030(3) 0.0006(17) 0.002(3) -0.004(3)

loop_
_atom_type_symbol
_atom_type_description
_atom_type_scat_dispersion_real
_atom_type_scat_dispersion_imag
_atom_type_scat_source
C C 0.0033 0.0016 'International Tables Vol C Tables 4.2.6.8 and 6.1.1.4'
H H 0.0000 0.0000 'International Tables Vol C Tables 4.2.6.8 and 6.1.1.4'
Cu Cu 0.3201 1.2651 'International Tables Vol C Tables 4.2.6.8 and 6.1.1.4'
N N 0.0061 0.0033 'International Tables Vol C Tables 4.2.6.8 and 6.1.1.4'
Nd Nd -0.1943 3.0179 'International Tables Vol C Tables 4.2.6.8 and 6.1.1.4'
O O 0.0106 0.0060 'International Tables Vol C Tables 4.2.6.8 and 6.1.1.4'

loop_
_geom_angle_atom_site_label_1
_geom_angle_atom_site_label_2
_geom_angle_atom_site_label_3
_geom_angle
N2 Cu1 Nd1 136.9(3)
N2 Cu1 N1 86.7(3)
N2 Cu1 O2 172.3(3)
N1 Cu1 Nd1 130.3(2)
O1 Cu1 Nd1 44.3(3)
O1 Cu1 N2 95.8(4)
O1 Cu1 N1 171.1(3)
O1 Cu1 O2 83.7(4)
O2 Cu1 Nd1 45.5(2)
O2 Cu1 N1 95.0(3)
O20 Nd2 N8 25.4(3)
O20 Nd2 O21 107.4(2)
O20 Nd2 O22 68.2(2)
O20 Nd2 O18 66.2(2)
O20 Nd2 O24 115.4(2)
O20 Nd2 O23 72.7(3)
O20 Nd2 O17 116.6(2)
O19 Nd2 N8 24.9(2)
O19 Nd2 O20 50.0(3)
O19 Nd2 O21 73.3(2)
O19 Nd2 O22 68.1(2)
O19 Nd2 O18 105.8(3)
O19 Nd2 O24 131.5(2)
O19 Nd2 O23 116.2(3)
O19 Nd2 O17 68.2(2)
O21 Nd2 N8 88.3(3)
O21 Nd2 O22 49.1(2)
O21 Nd2 O18 169.8(2)
O21 Nd2 O24 69.4(2)
O21 Nd2 O23 105.1(2)
O21 Nd2 O17 60.3(2)
O22 Nd2 N8 63.1(2)
O22 Nd2 O18 120.9(2)
O22 Nd2 O17 103.9(2)
O2W Nd2 N8 81.7(2)
O2W Nd2 O20 83.9(2)
O2W Nd2 O19 76.1(2)
O2W Nd2 O21 126.1(2)
O2W Nd2 O22 143.6(2)
O2W Nd2 O18 62.3(2)
O2W Nd2 O24 152.1(2)
O2W Nd2 O23 128.1(2)
O2W Nd2 O17 67.5(2)
O15 Nd2 N8 149.5(3)
O15 Nd2 O20 172.7(3)
O15 Nd2 O19 124.5(3)
O15 Nd2 O21 73.1(2)
O15 Nd2 O22 115.6(2)
O15 Nd2 O2W 90.0(2)
O15 Nd2 O18 114.3(2)
O15 Nd2 O24 71.7(2)
O15 Nd2 O16 62.0(3)
O15 Nd2 O23 114.4(3)
O15 Nd2 O17 57.0(2)
O18 Nd2 N8 87.6(3)
O18 Nd2 O17 129.2(2)
O24 Nd2 N8 124.6(2)
O24 Nd2 O22 64.2(2)
O24 Nd2 O18 105.6(2)
O24 Nd2 O17 115.1(2)
O16 Nd2 N8 144.4(3)
O16 Nd2 O20 120.9(3)
O16 Nd2 O19 158.1(2)
O16 Nd2 O21 126.3(3)
O16 Nd2 O22 130.7(2)
O16 Nd2 O2W 83.3(2)
O16 Nd2 O18 56.8(2)
O16 Nd2 O24 69.7(2)
O16 Nd2 O23 71.3(2)
O16 Nd2 O17 110.6(2)
O23 Nd2 N8 93.5(3)
O23 Nd2 O22 66.2(2)
O23 Nd2 O18 65.9(2)
O23 Nd2 O24 49.6(3)
O23 Nd2 O17 163.9(2)
O17 Nd2 N8 92.9(3)
O9 Nd1 N5 25.0(3)
O9 Nd1 O6 115.1(2)
O9 Nd1 O4 65.5(2)
O9 Nd1 O7 68.9(2)
O9 Nd1 O3 116.4(2)
O10 Nd1 N5 25.4(3)
O10 Nd1 O9 50.1(3)
O10 Nd1 O6 131.9(2)
O10 Nd1 O4 105.6(2)
O10 Nd1 O5 115.5(2)
O10 Nd1 O8 74.5(3)
O10 Nd1 O7 69.0(2)
O10 Nd1 O3 67.8(2)
O6 Nd1 N5 124.7(2)
O6 Nd1 O4 104.6(2)
O6 Nd1 O3 115.7(2)
O1 Nd1 N5 150.1(3)
O1 Nd1 O9 172.3(3)
O1 Nd1 O10 124.8(3)
O1 Nd1 O6 72.6(2)
O1 Nd1 O4 114.1(2)
O1 Nd1 O5 115.1(3)
O1 Nd1 O8 72.6(2)
O1 Nd1 O2 62.5(3)
O1 Nd1 O7 115.9(3)
O1 Nd1 O3 57.4(2)
O4 Nd1 N5 86.7(3)
O4 Nd1 O3 130.3(2)
O5 Nd1 N5 92.6(3)
O5 Nd1 O9 72.1(3)
O5 Nd1 O6 49.1(3)
O5 Nd1 O4 65.7(2)
O5 Nd1 O8 104.8(2)
O5 Nd1 O7 65.2(2)
O5 Nd1 O3 163.4(2)
O1W Nd1 N5 84.2(2)
O1W Nd1 O9 86.8(2)
O1W Nd1 O10 78.2(2)
O1W Nd1 O6 149.5(2)
O1W Nd1 O1 86.3(2)
O1W Nd1 O4 63.9(2)
O1W Nd1 O5 129.6(2)
O1W Nd1 O8 125.4(2)
O1W Nd1 O2 83.0(2)
O1W Nd1 O7 146.8(2)
O1W Nd1 O3 66.6(2)
O8 Nd1 N5 90.1(3)
O8 Nd1 O9 108.8(2)
O8 Nd1 O6 69.4(2)
O8 Nd1 O4 169.8(2)
O8 Nd1 O7 49.7(2)
O8 Nd1 O3 59.5(2)
O2 Nd1 N5 143.4(3)
O2 Nd1 O9 119.9(2)
O2 Nd1 O10 158.9(2)
O2 Nd1 O6 68.0(2)
O2 Nd1 O4 56.9(2)
O2 Nd1 O5 70.3(2)
O2 Nd1 O8 125.0(3)
O2 Nd1 O7 128.4(2)
O2 Nd1 O3 112.9(2)
O7 Nd1 N5 64.2(3)
O7 Nd1 O6 63.6(2)
O7 Nd1 O4 120.4(2)
O7 Nd1 O3 103.4(2)
O3 Nd1 N5 92.9(3)
N7 Cu2 Nd2 132.7(2)
N6 Cu2 Nd2 135.9(2)
N6 Cu2 N7 86.1(3)
O15 Cu2 Nd2 43.8(3)
O15 Cu2 N7 95.3(3)
O15 Cu2 N6 177.4(3)
O16 Cu2 Nd2 45.3(2)
O16 Cu2 N7 177.7(3)
O16 Cu2 N6 95.4(3)
O16 Cu2 O15 83.2(4)
O24 N10 Nd2 59.5(5)
O28 N10 Nd2 170.2(8)
O28 N10 O24 120.5(9)
O28 N10 O23 122.5(10)
O23 N10 Nd2 58.1(5)
O23 N10 O24 117.0(9)
O6 N3 Nd1 61.0(5)
O6 N3 O5 118.0(9)
O5 N3 Nd1 57.9(5)
O12 N3 Nd1 169.5(7)
O12 N3 O6 120.6(10)
O12 N3 O5 121.4(10)
O9 N5 Nd1 59.9(6)
O9 N5 O10 117.8(10)
O10 N5 Nd1 58.7(6)
O14 N5 Nd1 171.0(7)
O14 N5 O9 121.7(11)
O14 N5 O10 120.5(10)
O27 N9 Nd2 168.3(8)
O27 N9 O21 121.2(9)
O27 N9 O22 121.8(9)
O21 N9 Nd2 57.3(5)
O22 N9 Nd2 60.6(5)
O22 N9 O21 116.9(8)
O13 N4 Nd1 169.4(8)
O13 N4 O8 121.1(9)
O13 N4 O7 121.0(9)
O8 N4 Nd1 59.0(5)
O8 N4 O7 118.0(8)
O7 N4 Nd1 59.8(4)
O20 N8 Nd2 57.4(6)
O19 N8 Nd2 57.0(6)
O19 N8 O20 113.5(10)
O26 N8 Nd2 170.1(7)
O26 N8 O20 122.4(10)
O26 N8 O19 124.1(10)
C24 N7 Cu2 125.5(7)
C24 N7 C35 123.2(8)
C35 N7 Cu2 111.2(5)
C22 N2 Cu1 125.4(7)
C22 N2 C29 123.0(8)
C29 N2 Cu1 111.6(5)
C32 N1 Cu1 125.7(6)
C32 N1 C30 123.7(7)
C30 N1 Cu1 110.5(4)
C34 N6 Cu2 111.4(4)
C40 N6 Cu2 125.8(6)
C40 N6 C34 122.5(7)
N5 O9 Nd1 95.1(7)
N5 O10 Nd1 95.9(6)
N3 O6 Nd1 94.7(6)
Cu1 O1 Nd1 102.5(3)
C11 O1 Cu1 125.3(7)
C11 O1 Nd1 130.0(7)
C6 O4 Nd1 128.2(7)
C14 O4 Nd1 113.0(6)
C14 O4 C6 118.5(9)
N3 O5 Nd1 97.1(6)
Nd1 O1W H1WA 109.5
Nd1 O1W H1WB 108.1
H1WA O1W H1WB 109.3
N4 O8 Nd1 96.1(6)
Cu1 O2 Nd1 101.0(3)
C4 O2 Cu1 125.1(7)
C4 O2 Nd1 127.1(7)
N4 O7 Nd1 95.1(5)
C5 O3 Nd1 125.1(7)
C7 O3 Nd1 113.7(7)
C7 O3 C5 116.1(10)
N8 O20 Nd2 97.3(7)
N8 O19 Nd2 98.0(7)
N9 O21 Nd2 98.0(6)
N9 O22 Nd2 94.7(5)
Nd2 O2W H2WA 110.8
Nd2 O2W H2WB 111.4
H2WA O2W H2WB 106.8
Cu2 O15 Nd2 103.3(3)
C8 O15 Nd2 130.7(7)
C8 O15 Cu2 124.6(8)
C10 O18 Nd2 128.2(7)
C13 O18 Nd2 116.7(7)
C13 O18 C10 114.8(9)
N10 O24 Nd2 95.0(6)
Cu2 O16 Nd2 101.8(3)
C3 O16 Nd2 127.4(7)
C3 O16 Cu2 125.3(7)
N10 O23 Nd2 97.5(6)
C2 O17 Nd2 113.4(7)
C2 O17 C12 115.1(10)
C12 O17 Nd2 124.3(7)
C9 C1 H1 120.0
C26 C1 H1 120.0
C26 C1 C9 119.9(12)
O17 C2 C8 114.1(11)
O17 C2 C42 125.4(12)
C42 C2 C8 120.4(12)
O16 C3 C13 116.9(10)
O16 C3 C15 123.5(10)
C15 C3 C13 119.6(10)
O2 C4 C14 115.5(10)
O2 C4 C19 126.3(11)
C14 C4 C19 118.2(11)
O3 C5 H5A 109.5
O3 C5 H5B 109.5
O3 C5 H5C 109.5
H5A C5 H5B 109.5
H5A C5 H5C 109.5
H5B C5 H5C 109.5
O4 C6 H6A 109.5
O4 C6 H6B 109.5
O4 C6 H6C 109.5
H6A C6 H6B 109.5
H6A C6 H6C 109.5
H6B C6 H6C 109.5
C11 C7 O3 114.2(10)
C11 C7 C27 121.1(12)
C27 C7 O3 124.7(12)
O15 C8 C2 116.5(11)
O15 C8 C16 124.7(11)
C16 C8 C2 118.8(11)
C1 C9 C22 116.8(11)
C11 C9 C1 118.8(12)
C11 C9 C22 124.3(11)
O18 C10 H10A 109.5
O18 C10 H10B 109.5
O18 C10 H10C 109.5
H10A C10 H10B 109.5
H10A C10 H10C 109.5
H10B C10 H10C 109.5
O1 C11 C7 117.1(11)
O1 C11 C9 123.6(11)
C7 C11 C9 119.2(11)
O17 C12 H12A 109.5
O17 C12 H12B 109.5
O17 C12 H12C 109.5
H12A C12 H12B 109.5
H12A C12 H12C 109.5
H12B C12 H12C 109.5
O18 C13 C3 112.1(10)
O18 C13 C20 127.5(11)
C20 C13 C3 120.4(11)
O4 C14 C4 114.9(10)
C17 C14 O4 122.6(10)
C17 C14 C4 122.5(11)
C3 C15 C23 117.5(11)
C3 C15 C40 125.0(10)
C40 C15 C23 117.4(10)
C8 C16 C24 123.7(11)
C8 C16 C41 119.8(12)
C41 C16 C24 116.5(11)
C14 C17 H17 121.0
C14 C17 C25 118.0(11)
C25 C17 H17 121.0
C19 C18 H18 119.9
C25 C18 H18 119.9
C25 C18 C19 120.1(11)
C4 C19 C32 122.3(10)
C18 C19 C4 120.6(11)
C18 C19 C32 117.2(10)
C13 C20 H20 119.8
C13 C20 C21 120.3(11)
C21 C20 H20 119.8
C20 C21 H21 119.4
C23 C21 C20 121.2(11)
C23 C21 H21 119.4
N2 C22 C9 125.5(10)
N2 C22 H22 117.2
C9 C22 H22 117.2
C15 C23 H23 119.6
C21 C23 C15 120.8(11)
C21 C23 H23 119.6
N7 C24 C16 124.3(10)
N7 C24 H24 117.9
C16 C24 H24 117.9
C17 C25 H25 119.8
C18 C25 C17 120.5(11)
C18 C25 H25 119.8
C7 C27 H27 120.5
C26 C27 C7 118.9(13)
C26 C27 H27 120.5
C1 C26 H26 119.0
C27 C26 C1 121.9(12)
C27 C26 H26 119.0
H28A C28 H28B 108.2
C29 C28 H28A 109.7
C29 C28 H28B 109.7
C29 C28 C43 109.8(8)
C43 C28 H28A 109.7
C43 C28 H28B 109.7
N1 C32 C19 124.8(9)
N1 C32 H32 117.6
C19 C32 H32 117.6
H31A C31 H31B 108.3
C30 C31 H31A 109.8
C30 C31 H31B 109.8
C30 C31 C44 109.2(6)
C44 C31 H31A 109.8
C44 C31 H31B 109.8
N1 C30 C31 116.8(5)
N1 C30 H30 107.2
N1 C30 C29 107.0(4)
C31 C30 H30 107.2
C31 C30 C29 111.0(5)
C29 C30 H30 107.2
N2 C29 C28 116.4(6)
N2 C29 C30 106.4(5)
N2 C29 H29 107.2
C28 C29 C30 111.9(6)
C28 C29 H29 107.2
C30 C29 H29 107.2
C41 C33 H33 120.5
C41 C33 C42 119.0(11)
C42 C33 H33 120.5
H39A C39 H39B 108.2
C38 C39 H39A 109.7
C38 C39 H39B 109.7
C38 C39 C35 109.9(8)
C35 C39 H39A 109.7
C35 C39 H39B 109.7
H36A C36 H36B 108.3
C34 C36 H36A 109.9
C34 C36 H36B 109.9
C37 C36 H36A 109.9
C37 C36 H36B 109.9
C37 C36 C34 108.9(6)
C39 C38 H38A 109.2
C39 C38 H38B 109.2
C39 C38 C37 112.0(7)
H38A C38 H38B 107.9
C37 C38 H38A 109.2
C37 C38 H38B 109.2
N6 C34 C36 116.2(5)
N6 C34 H34 107.1
N6 C34 C35 107.4(4)
C36 C34 H34 107.1
C35 C34 C36 111.4(5)
C35 C34 H34 107.1
C36 C37 C38 112.6(5)
C36 C37 H37A 109.1
C36 C37 H37B 109.1
C38 C37 H37A 109.1
C38 C37 H37B 109.1
H37A C37 H37B 107.8
N7 C35 C39 117.1(6)
N7 C35 C34 107.1(5)
N7 C35 H35 107.2
C39 C35 H35 107.2
C34 C35 C39 110.8(6)
C34 C35 H35 107.2
N6 C40 C15 124.9(9)
N6 C40 H40 117.6
C15 C40 H40 117.6
C16 C41 H41 119.3
C33 C41 C16 121.5(12)
C33 C41 H41 119.3
C2 C42 C33 120.5(12)
C2 C42 H42 119.7
C33 C42 H42 119.7
C31 C44 H44A 109.3
C31 C44 H44B 109.3
H44A C44 H44B 107.9
C43 C44 C31 111.8(6)
C43 C44 H44A 109.3
C43 C44 H44B 109.3
C28 C43 H43A 109.1
C28 C43 H43B 109.1
C44 C43 C28 112.7(7)
C44 C43 H43A 109.1
C44 C43 H43B 109.1
H43A C43 H43B 107.8

loop_
_geom_bond_atom_site_label_1
_geom_bond_atom_site_label_2
_geom_bond_distance
Cu1 Nd1 3.3885(17)
Cu1 N2 1.901(9)
Cu1 N1 1.913(7)
Cu1 O1 1.897(8)
Cu1 O2 1.905(8)
Nd2 N8 2.979(11)
Nd2 O20 2.529(8)
Nd2 O19 2.524(8)
Nd2 O21 2.546(7)
Nd2 O22 2.622(7)
Nd2 O2W 2.472(6)
Nd2 O15 2.419(8)
Nd2 O18 2.833(8)
Nd2 O24 2.593(8)
Nd2 O16 2.470(8)
Nd2 O23 2.567(8)
Nd2 O17 2.885(8)
Nd1 N5 2.975(11)
Nd1 O9 2.584(8)
Nd1 O10 2.555(8)
Nd1 O6 2.635(8)
Nd1 O1 2.426(8)
Nd1 O4 2.840(8)
Nd1 O5 2.565(8)
Nd1 O1W 2.399(6)
Nd1 O8 2.571(7)
Nd1 O2 2.464(7)
Nd1 O7 2.586(7)
Nd1 O3 2.876(8)
Cu2 N7 1.922(9)
Cu2 N6 1.916(7)
Cu2 O15 1.903(8)
Cu2 O16 1.891(8)
N10 O24 1.293(11)
N10 O28 1.225(11)
N10 O23 1.248(12)
N3 O6 1.244(11)
N3 O5 1.278(12)
N3 O12 1.242(11)
N5 O9 1.260(12)
N5 O10 1.282(12)
N5 O14 1.221(13)
N9 O27 1.235(10)
N9 O21 1.267(10)
N9 O22 1.253(11)
N4 O13 1.229(11)
N4 O8 1.260(10)
N4 O7 1.271(11)
N8 O20 1.286(13)
N8 O19 1.268(12)
N8 O26 1.195(13)
N7 C24 1.277(12)
N7 C35 1.471(10)
N2 C22 1.291(13)
N2 C29 1.491(10)
N1 C32 1.286(10)
N1 C30 1.475(8)
N6 C34 1.484(8)
N6 C40 1.279(10)
O1 C11 1.350(13)
O4 C6 1.400(13)
O4 C14 1.385(14)
O1W H1WA 0.8742
O1W H1WB 0.8739
O2 C4 1.317(13)
O3 C5 1.434(15)
O3 C7 1.393(15)
O2W H2WA 0.9221
O2W H2WB 0.9218
O15 C8 1.318(13)
O18 C10 1.472(13)
O18 C13 1.363(14)
O16 C3 1.346(12)
O17 C2 1.354(15)
O17 C12 1.437(15)
C1 H1 0.9500
C1 C9 1.405(16)
C1 C26 1.375(18)
C2 C8 1.422(17)
C2 C42 1.377(16)
C3 C13 1.422(16)
C3 C15 1.406(16)
C4 C14 1.396(16)
C4 C19 1.396(15)
C5 H5A 0.9800
C5 H5B 0.9800
C5 H5C 0.9800
C6 H6A 0.9800
C6 H6B 0.9800
C6 H6C 0.9800
C7 C11 1.391(17)
C7 C27 1.391(16)
C8 C16 1.408(17)
C9 C11 1.403(16)
C9 C22 1.433(16)
C10 H10A 0.9800
C10 H10B 0.9800
C10 H10C 0.9800
C12 H12A 0.9800
C12 H12B 0.9800
C12 H12C 0.9800
C13 C20 1.365(15)
C14 C17 1.383(15)
C15 C23 1.440(14)
C15 C40 1.425(15)
C16 C24 1.466(16)
C16 C41 1.415(16)
C17 H17 0.9500
C17 C25 1.416(16)
C18 H18 0.9500
C18 C19 1.395(14)
C18 C25 1.382(15)
C19 C32 1.469(14)
C20 H20 0.9500
C20 C21 1.385(17)
C21 H21 0.9500
C21 C23 1.351(16)
C22 H22 0.9500
C23 H23 0.9500
C24 H24 0.9500
C25 H25 0.9500
C27 H27 0.9500
C27 C26 1.360(18)
C26 H26 0.9500
C28 H28A 0.9900
C28 H28B 0.9900
C28 C29 1.494(12)
C28 C43 1.532(14)
C32 H32 0.9500
C31 H31A 0.9900
C31 H31B 0.9900
C31 C30 1.514(9)
C31 C44 1.521(10)
C30 H30 1.0000
C30 C29 1.529(7)
C29 H29 1.0000
C33 H33 0.9500
C33 C41 1.363(17)
C33 C42 1.437(17)
C39 H39A 0.9900
C39 H39B 0.9900
C39 C38 1.517(13)
C39 C35 1.541(12)
C36 H36A 0.9900
C36 H36B 0.9900
C36 C34 1.531(9)
C36 C37 1.521(10)
C38 H38A 0.9900
C38 H38B 0.9900
C38 C37 1.531(9)
C34 H34 1.0000
C34 C35 1.522(7)
C37 H37A 0.9900
C37 H37B 0.9900
C35 H35 1.0000
C40 H40 0.9500
C41 H41 0.9500
C42 H42 0.9500
C44 H44A 0.9900
C44 H44B 0.9900
C44 C43 1.503(10)
C43 H43A 0.9900
C43 H43B 0.9900

loop_
_geom_torsion_atom_site_label_1
_geom_torsion_atom_site_label_2
_geom_torsion_atom_site_label_3
_geom_torsion_atom_site_label_4
_geom_torsion
Cu1 N2 C22 C9 3.1(13)
Cu1 N2 C29 C28 158.7(6)
Cu1 N2 C29 C30 33.3(6)
Cu1 N1 C32 C19 7.3(10)
Cu1 N1 C30 C31 162.6(5)
Cu1 N1 C30 C29 37.5(5)
Cu1 O1 C11 C7 -173.2(7)
Cu1 O1 C11 C9 5.8(15)
Cu1 O2 C4 C14 178.1(7)
Cu1 O2 C4 C19 -1.1(14)
Nd2 Cu2 O16 C3 -155.2(9)
Nd2 O15 C8 C2 -26.7(14)
Nd2 O15 C8 C16 151.6(8)
Nd2 O18 C13 C3 -20.7(11)
Nd2 O18 C13 C20 160.3(9)
Nd2 O16 C3 C13 30.8(12)
Nd2 O16 C3 C15 -148.5(8)
Nd2 O17 C2 C8 20.3(11)
Nd2 O17 C2 C42 -161.3(9)
Nd1 Cu1 O1 C11 -164.5(9)
Nd1 O1 C11 C7 26.7(14)
Nd1 O1 C11 C9 -154.3(8)
Nd1 O4 C14 C4 20.1(11)
Nd1 O4 C14 C17 -157.9(8)
Nd1 O2 C4 C14 -36.7(12)
Nd1 O2 C4 C19 144.1(8)
Nd1 O3 C7 C11 -18.2(11)
Nd1 O3 C7 C27 160.9(8)
Cu2 N7 C24 C16 0.3(13)
Cu2 N7 C35 C39 161.3(6)
Cu2 N7 C35 C34 36.3(6)
Cu2 N6 C34 C36 158.2(4)
Cu2 N6 C34 C35 32.8(5)
Cu2 N6 C40 C15 2.2(10)
Cu2 O15 C8 C2 169.4(7)
Cu2 O15 C8 C16 -12.2(15)
Cu2 O16 C3 C13 179.7(7)
Cu2 O16 C3 C15 0.4(14)
N2 Cu1 O1 Nd1 161.3(3)
N2 Cu1 O1 C11 -3.2(8)
N1 C30 C29 N2 -44.9(6)
N1 C30 C29 C28 -173.1(6)
N6 Cu2 O16 Nd2 157.1(3)
N6 Cu2 O16 C3 1.9(8)
N6 C34 C35 N7 -44.0(6)
N6 C34 C35 C39 -172.7(6)
O9 N5 O10 Nd1 10.3(10)
O10 N5 O9 Nd1 -10.2(9)
O6 N3 O5 Nd1 10.7(10)
O13 N4 O8 Nd1 -167.6(9)
O13 N4 O7 Nd1 167.7(9)
O4 C14 C17 C25 178.5(9)
O5 N3 O6 Nd1 -10.4(9)
O8 N4 O7 Nd1 -10.4(10)
O14 N5 O9 Nd1 169.6(9)
O14 N5 O10 Nd1 -169.5(8)
O2 Cu1 O1 Nd1 -26.4(3)
O2 Cu1 O1 C11 169.1(8)
O2 C4 C14 O4 4.9(13)
O2 C4 C14 C17 -177.2(9)
O2 C4 C19 C18 176.6(8)
O2 C4 C19 C32 -5.0(15)
O7 N4 O8 Nd1 10.5(10)
O12 N3 O6 Nd1 168.0(9)
O12 N3 O5 Nd1 -167.7(9)
O3 C7 C11 O1 -0.2(14)
O3 C7 C11 C9 -179.3(10)
O3 C7 C27 C26 179.8(10)
O20 N8 O19 Nd2 -10.6(9)
O27 N9 O21 Nd2 166.3(9)
O27 N9 O22 Nd2 -166.7(9)
O19 N8 O20 Nd2 10.6(9)
O21 N9 O22 Nd2 11.0(9)
O22 N9 O21 Nd2 -11.4(9)
O15 Cu2 O16 Nd2 -25.1(3)
O15 Cu2 O16 C3 179.7(8)
O15 C8 C16 C24 -0.9(17)
O15 C8 C16 C41 -179.3(9)
O18 C13 C20 C21 -177.9(10)
O24 N10 O23 Nd2 -9.5(10)
O28 N10 O24 Nd2 -168.6(9)
O28 N10 O23 Nd2 168.5(9)
O16 C3 C13 O18 -1.9(13)
O16 C3 C13 C20 177.2(9)
O16 C3 C15 C23 -178.8(8)
O16 C3 C15 C40 -2.5(15)
O26 N8 O20 Nd2 -168.3(9)
O26 N8 O19 Nd2 168.2(9)
O23 N10 O24 Nd2 9.4(9)
O17 C2 C8 O15 -1.6(14)
O17 C2 C8 C16 179.9(10)
O17 C2 C42 C33 -179.1(10)
C1 C9 C11 O1 179.7(9)
C1 C9 C11 C7 -1.3(16)
C1 C9 C22 N2 175.6(9)
C2 C8 C16 C24 177.5(10)
C2 C8 C16 C41 -0.9(16)
C3 C13 C20 C21 3.2(16)
C3 C15 C23 C21 -0.2(13)
C3 C15 C40 N6 1.1(13)
C4 C14 C17 C25 0.7(15)
C4 C19 C32 N1 1.6(13)
C5 O3 C7 C11 -174.3(10)
C5 O3 C7 C27 4.8(15)
C6 O4 C14 C4 -166.3(10)
C6 O4 C14 C17 15.7(14)
C7 C27 C26 C1 0.5(18)
C8 C2 C42 C33 -0.8(17)
C8 C16 C24 N7 7.3(15)
C8 C16 C41 C33 -0.3(17)
C9 C1 C26 C27 -0.3(17)
C10 O18 C13 C3 165.5(9)
C10 O18 C13 C20 -13.5(15)
C11 C7 C27 C26 -1.2(17)
C11 C9 C22 N2 -0.9(16)
C12 O17 C2 C8 172.1(10)
C12 O17 C2 C42 -9.5(15)
C13 C3 C15 C23 2.0(13)
C13 C3 C15 C40 178.2(9)
C13 C20 C21 C23 -1.3(15)
C14 C4 C19 C18 -2.6(14)
C14 C4 C19 C32 175.9(8)
C14 C17 C25 C18 -3.0(14)
C15 C3 C13 O18 177.4(9)
C15 C3 C13 C20 -3.5(15)
C18 C19 C32 N1 -179.9(7)
C19 C4 C14 O4 -175.9(9)
C19 C4 C14 C17 2.1(15)
C19 C18 C25 C17 2.5(14)
C20 C21 C23 C15 -0.2(14)
C22 N2 C29 C28 -22.3(10)
C22 N2 C29 C30 -147.7(7)
C22 C9 C11 O1 -3.8(17)
C22 C9 C11 C7 175.1(10)
C23 C15 C40 N6 177.4(7)
C24 N7 C35 C39 -22.2(10)
C24 N7 C35 C34 -147.2(7)
C24 C16 C41 C33 -178.8(10)
C25 C18 C19 C4 0.4(14)
C25 C18 C19 C32 -178.2(8)
C27 C7 C11 O1 -179.4(9)
C27 C7 C11 C9 1.6(16)
C26 C1 C9 C11 0.7(17)
C26 C1 C9 C22 -176.0(10)
C32 N1 C30 C31 -15.6(8)
C32 N1 C30 C29 -140.7(6)
C31 C30 C29 N2 -173.5(5)
C31 C30 C29 C28 58.3(8)
C31 C44 C43 C28 -55.0(8)
C30 N1 C32 C19 -174.8(6)
C30 C31 C44 C43 56.0(7)
C29 N2 C22 C9 -175.7(8)
C29 C28 C43 C44 53.7(10)
C39 C38 C37 C36 -55.3(8)
C36 C34 C35 N7 -172.3(6)
C36 C34 C35 C39 59.0(7)
C38 C39 C35 N7 -179.4(7)
C38 C39 C35 C34 -56.3(8)
C34 N6 C40 C15 -171.4(6)
C34 C36 C37 C38 55.4(7)
C37 C36 C34 N6 179.0(5)
C37 C36 C34 C35 -57.6(6)
C35 N7 C24 C16 -175.6(8)
C35 C39 C38 C37 54.2(9)
C40 N6 C34 C36 -27.3(8)
C40 N6 C34 C35 -152.7(5)
C40 C15 C23 C21 -176.7(8)
C41 C16 C24 N7 -174.2(9)
C41 C33 C42 C2 -0.4(17)
C42 C2 C8 O15 179.9(9)
C42 C2 C8 C16 1.4(16)
C42 C33 C41 C16 0.9(16)
C44 C31 C30 N1 179.8(5)
C44 C31 C30 C29 -57.1(7)
C43 C28 C29 N2 -177.4(7)
C43 C28 C29 C30 -54.8(9)
